data_7158714
loop_
_publ_author_name
'Liu, Dan'
'Liu, Xueyan'
'Sun, Jing'
'Han, Ying'
'Yan, Chao-Guo'

_publ_section_title
;
 Domino reaction of bindone and 1,3-dipolarophiles for the synthesis of
 diverse spiro and fused indeno[1,2-<i>a</i>]fluorene-7,12-diones.
;
_journal_issue 24
_journal_name_full 'Organic &amp; biomolecular chemistry'
_journal_page_first 4964
_journal_page_last 4969
_journal_paper_doi 10.1039/d2ob00815g
_journal_volume 20
_journal_year 2022
_chemical_formula_moiety 'C35 H20 O5'
_chemical_formula_sum 'C35 H20 O5'
_chemical_formula_weight 520.51
_space_group_crystal_system monoclinic
_space_group_IT_number 14
_space_group_name_Hall '-P 2yn'
_space_group_name_H-M_alt 'P 1 21/n 1'
_atom_sites_solution_hydrogens geom
_audit_creation_method SHELXL-2014/7
_audit_update_record
;
2022-03-21 deposited with the CCDC.	2022-05-30 downloaded from the CCDC.
;
_cell_angle_alpha 90
_cell_angle_beta 107.629(4)
_cell_angle_gamma 90
_cell_formula_units_Z 4
_cell_length_a 8.5047(11)
_cell_length_b 27.831(4)
_cell_length_c 10.6483(15)
_cell_measurement_reflns_used 3003
_cell_measurement_temperature 296(2)
_cell_measurement_theta_max 20.63
_cell_measurement_theta_min 2.48
_cell_volume 2402.0(6)
_computing_cell_refinement 'Bruker SAINT'
_computing_data_collection 'Bruker APEX2'
_computing_data_reduction 'Bruker SAINT'
_computing_molecular_graphics 'Bruker SHELXTL'
_computing_publication_material 'Bruker SHELXTL'
_computing_structure_refinement 'SHELXL-2014/7 (Sheldrick, 2014)'
_computing_structure_solution 'SHELXS-97 (Sheldrick 2008)'
_diffrn_ambient_temperature 296(2)
_diffrn_measured_fraction_theta_full 0.998
_diffrn_measured_fraction_theta_max 0.999
_diffrn_measurement_device_type 'Bruker APEX-II CCD'
_diffrn_measurement_method '\f and \w scans'
_diffrn_radiation_type MoK\a
_diffrn_radiation_wavelength 0.71073
_diffrn_reflns_av_R_equivalents 0.1165
_diffrn_reflns_av_unetI/netI 0.1354
_diffrn_reflns_Laue_measured_fraction_full 0.998
_diffrn_reflns_Laue_measured_fraction_max 0.999
_diffrn_reflns_limit_h_max 10
_diffrn_reflns_limit_h_min -10
_diffrn_reflns_limit_k_max 34
_diffrn_reflns_limit_k_min -28
_diffrn_reflns_limit_l_max 12
_diffrn_reflns_limit_l_min -13
_diffrn_reflns_number 23093
_diffrn_reflns_point_group_measured_fraction_full 0.998
_diffrn_reflns_point_group_measured_fraction_max 0.999
_diffrn_reflns_theta_full 25.242
_diffrn_reflns_theta_max 25.998
_diffrn_reflns_theta_min 2.136
_exptl_absorpt_coefficient_mu 0.096
_exptl_absorpt_correction_T_max 0.7456
_exptl_absorpt_correction_T_min 0.6772
_exptl_absorpt_correction_type multi-scan
_exptl_absorpt_process_details sadabs
_exptl_crystal_colour yellow
_exptl_crystal_density_diffrn 1.439
_exptl_crystal_description block
_exptl_crystal_F_000 1080
_exptl_crystal_size_max 0.220
_exptl_crystal_size_mid 0.200
_exptl_crystal_size_min 0.180
_refine_diff_density_max 0.237
_refine_diff_density_min -0.175
_refine_diff_density_rms 0.042
_refine_ls_extinction_method none
_refine_ls_goodness_of_fit_ref 1.010
_refine_ls_hydrogen_treatment constr
_refine_ls_matrix_type full
_refine_ls_number_parameters 363
_refine_ls_number_reflns 4711
_refine_ls_number_restraints 0
_refine_ls_restrained_S_all 1.010
_refine_ls_R_factor_all 0.1941
_refine_ls_R_factor_gt 0.0659
_refine_ls_shift/su_max 0.000
_refine_ls_shift/su_mean 0.000
_refine_ls_structure_factor_coef Fsqd
_refine_ls_weighting_details 'w=1/[\s^2^(Fo^2^)+(0.0529P)^2^+0.4656P] where P=(Fo^2^+2Fc^2^)/3'
_refine_ls_weighting_scheme calc
_refine_ls_wR_factor_gt 0.1091
_refine_ls_wR_factor_ref 0.1460
_reflns_Friedel_coverage 0.000
_reflns_number_gt 2070
_reflns_number_total 4711
_reflns_threshold_expression 'I > 2\s(I)'
_cod_data_source_file d2ob00815g2.cif
_cod_data_source_block 7d
_cod_depositor_comments 'Adding full bibliography for 7158713--7158721.cif.'
_cod_original_cell_volume 2402.1(6)
_cod_original_sg_symbol_H-M 'P 21/n'
_cod_database_code 7158714
_shelx_shelxl_version_number 2014/7
_shelx_space_group_comment
; 
The symmetry employed for this shelxl refinement is uniquely defined 
by the following loop, which should always be used as a source of 
symmetry information in preference to the above space-group names. 
They are only intended as comments. 
;
_shelx_estimated_absorpt_t_min 0.979
_shelx_estimated_absorpt_t_max 0.983

loop_
_space_group_symop_operation_xyz
'x, y, z'
'-x+1/2, y+1/2, -z+1/2'
'-x, -y, -z'
'x-1/2, -y-1/2, z-1/2'

loop_
_atom_site_label
_atom_site_type_symbol
_atom_site_fract_x
_atom_site_fract_y
_atom_site_fract_z
_atom_site_U_iso_or_equiv
_atom_site_adp_type
_atom_site_occupancy
_atom_site_site_symmetry_order
_atom_site_calc_flag
_atom_site_refinement_flags_posn
_atom_site_refinement_flags_adp
_atom_site_refinement_flags_occupancy
_atom_site_disorder_assembly
_atom_site_disorder_group
C1 C 0.8648(4) 0.15889(11) 1.0076(3) 0.0387(8) Uani 1 1 d . . . . .
C2 C 0.9992(4) 0.12334(13) 1.0675(3) 0.0474(9) Uani 1 1 d . . . . .
C3 C 1.1555(4) 0.15007(13) 1.1031(3) 0.0448(9) Uani 1 1 d . . . . .
C4 C 1.3144(4) 0.13302(13) 1.1571(3) 0.0554(10) Uani 1 1 d . . . . .
H4 H 1.3345 0.1006 1.1760 0.067 Uiso 1 1 calc R U . . .
C5 C 1.4423(4) 0.16564(16) 1.1819(3) 0.0634(11) Uani 1 1 d . . . . .
H5 H 1.5505 0.1550 1.2167 0.076 Uiso 1 1 calc R U . . .
C6 C 1.4119(4) 0.21357(15) 1.1560(3) 0.0623(11) Uani 1 1 d . . . . .
H6 H 1.5000 0.2349 1.1745 0.075 Uiso 1 1 calc R U . . .
C7 C 1.2523(4) 0.23093(13) 1.1026(3) 0.0546(10) Uani 1 1 d . . . . .
H7 H 1.2330 0.2635 1.0853 0.065 Uiso 1 1 calc R U . . .
C8 C 1.1227(4) 0.19862(12) 1.0758(3) 0.0413(8) Uani 1 1 d . . . . .
C9 C 0.9418(4) 0.20439(12) 1.0167(3) 0.0392(8) Uani 1 1 d . . . . .
C10 C 0.8443(4) 0.24427(11) 0.9764(3) 0.0385(8) Uani 1 1 d . . . . .
C11 C 0.8872(4) 0.29666(11) 0.9813(3) 0.0458(9) Uani 1 1 d . . . . .
C12 C 0.7297(4) 0.32236(12) 0.9459(3) 0.0437(8) Uani 1 1 d . . . . .
C13 C 0.7058(4) 0.37105(13) 0.9515(3) 0.0555(10) Uani 1 1 d . . . . .
H13 H 0.7950 0.3921 0.9732 0.067 Uiso 1 1 calc R U . . .
C14 C 0.5483(5) 0.38798(13) 0.9246(4) 0.0657(11) Uani 1 1 d . . . . .
H14 H 0.5287 0.4208 0.9271 0.079 Uiso 1 1 calc R U . . .
C15 C 0.4189(5) 0.35601(14) 0.8937(4) 0.0694(12) Uani 1 1 d . . . . .
H15 H 0.3123 0.3678 0.8770 0.083 Uiso 1 1 calc R U . . .
C16 C 0.4411(4) 0.30699(13) 0.8866(3) 0.0578(10) Uani 1 1 d . . . . .
H16 H 0.3513 0.2862 0.8654 0.069 Uiso 1 1 calc R U . . .
C17 C 0.5996(4) 0.28968(11) 0.9118(3) 0.0426(8) Uani 1 1 d . . . . .
C18 C 0.6708(4) 0.24000(11) 0.9245(3) 0.0376(8) Uani 1 1 d . . . . .
C19 C 0.6955(4) 0.15298(11) 0.9501(3) 0.0363(8) Uani 1 1 d . . . . .
C20 C 0.5986(4) 0.19437(11) 0.9026(3) 0.0364(8) Uani 1 1 d . . . . .
C21 C 0.4222(4) 0.18828(12) 0.8225(3) 0.0394(8) Uani 1 1 d . . . . .
C22 C 0.3406(4) 0.14296(11) 0.8336(3) 0.0362(8) Uani 1 1 d . . . . .
C23 C 0.1690(4) 0.14009(12) 0.7840(3) 0.0494(9) Uani 1 1 d . . . . .
H23 H 0.1094 0.1668 0.7429 0.059 Uiso 1 1 calc R U . . .
C24 C 0.0870(4) 0.09890(13) 0.7946(3) 0.0546(10) Uani 1 1 d . . . . .
H24 H -0.0274 0.0974 0.7619 0.066 Uiso 1 1 calc R U . . .
C25 C 0.1772(4) 0.05929(13) 0.8549(3) 0.0559(10) Uani 1 1 d . . . . .
H25 H 0.1223 0.0312 0.8637 0.067 Uiso 1 1 calc R U . . .
C26 C 0.3466(4) 0.06088(12) 0.9022(3) 0.0509(9) Uani 1 1 d . . . . .
H26 H 0.4054 0.0337 0.9409 0.061 Uiso 1 1 calc R U . . .
C27 C 0.4306(4) 0.10302(12) 0.8921(3) 0.0420(8) Uani 1 1 d . . . . .
C28 C 0.6162(4) 0.10250(11) 0.9330(3) 0.0427(8) Uani 1 1 d . . . . .
C29 C 0.6634(3) 0.07521(11) 0.8238(3) 0.0391(8) Uani 1 1 d . . . . .
C30 C 0.6267(4) 0.09495(11) 0.6989(3) 0.0459(9) Uani 1 1 d . . . . .
H30 H 0.5811 0.1256 0.6845 0.055 Uiso 1 1 calc R U . . .
C31 C 0.6559(4) 0.07037(12) 0.5940(4) 0.0506(9) Uani 1 1 d . . . . .
H31 H 0.6289 0.0843 0.5108 0.061 Uiso 1 1 calc R U . . .
C32 C 0.7254(4) 0.02522(13) 0.6154(4) 0.0535(10) Uani 1 1 d . . . . .
C33 C 0.7025(5) 0.01367(16) 0.3883(4) 0.0951(15) Uani 1 1 d . . . . .
H33A H 0.5845 0.0166 0.3623 0.143 Uiso 1 1 calc R U . . .
H33B H 0.7331 -0.0095 0.3331 0.143 Uiso 1 1 calc R U . . .
H33C H 0.7503 0.0442 0.3793 0.143 Uiso 1 1 calc R U . . .
C34 C 0.7651(4) 0.00534(12) 0.7375(4) 0.0600(11) Uani 1 1 d . . . . .
H34 H 0.8137 -0.0249 0.7516 0.072 Uiso 1 1 calc R U . . .
C35 C 0.7339(4) 0.02961(12) 0.8420(4) 0.0528(10) Uani 1 1 d . . . . .
H35 H 0.7605 0.0152 0.9246 0.063 Uiso 1 1 calc R U . . .
O1 O 0.9860(3) 0.08044(9) 1.0882(2) 0.0604(7) Uani 1 1 d . . . . .
O2 O 1.0247(3) 0.31446(8) 1.0077(2) 0.0651(7) Uani 1 1 d . . . . .
O3 O 0.3499(3) 0.21997(8) 0.7479(2) 0.0563(7) Uani 1 1 d . . . . .
O4 O 0.6665(3) 0.07727(9) 1.0552(2) 0.0571(7) Uani 1 1 d . . . . .
H4A H 0.7665 0.0728 1.0771 0.086 Uiso 1 1 calc R U . . .
O5 O 0.7609(3) -0.00152(10) 0.5212(3) 0.0921(9) Uani 1 1 d . . . . .

loop_
_atom_site_aniso_label
_atom_site_aniso_U_11
_atom_site_aniso_U_22
_atom_site_aniso_U_33
_atom_site_aniso_U_23
_atom_site_aniso_U_13
_atom_site_aniso_U_12
C1 0.033(2) 0.050(2) 0.0319(19) 0.0012(16) 0.0074(16) -0.0029(17)
C2 0.048(2) 0.053(2) 0.038(2) 0.0039(19) 0.0087(17) 0.002(2)
C3 0.036(2) 0.063(3) 0.033(2) -0.0043(18) 0.0077(16) -0.0018(19)
C4 0.045(2) 0.072(3) 0.047(2) 0.002(2) 0.0098(18) 0.008(2)
C5 0.035(2) 0.095(3) 0.054(2) -0.006(2) 0.0052(18) 0.001(2)
C6 0.042(3) 0.080(3) 0.062(3) -0.017(2) 0.011(2) -0.008(2)
C7 0.042(2) 0.067(3) 0.054(2) -0.013(2) 0.0132(18) -0.001(2)
C8 0.034(2) 0.053(2) 0.037(2) -0.0103(17) 0.0097(16) -0.0050(18)
C9 0.034(2) 0.053(2) 0.0310(19) -0.0089(17) 0.0108(15) -0.0039(18)
C10 0.039(2) 0.045(2) 0.0323(19) -0.0061(16) 0.0117(16) -0.0041(17)
C11 0.044(2) 0.048(2) 0.045(2) -0.0065(18) 0.0127(18) -0.009(2)
C12 0.045(2) 0.040(2) 0.045(2) -0.0023(17) 0.0111(17) -0.0026(18)
C13 0.051(3) 0.052(3) 0.060(3) -0.003(2) 0.012(2) -0.0082(19)
C14 0.064(3) 0.048(2) 0.076(3) -0.004(2) 0.008(2) 0.005(2)
C15 0.049(2) 0.055(3) 0.092(3) -0.010(2) 0.003(2) 0.011(2)
C16 0.048(2) 0.052(3) 0.067(3) -0.009(2) 0.0067(19) -0.0031(19)
C17 0.042(2) 0.047(2) 0.035(2) -0.0022(16) 0.0064(16) 0.0006(19)
C18 0.039(2) 0.045(2) 0.0289(19) -0.0002(16) 0.0105(15) -0.0009(16)
C19 0.039(2) 0.041(2) 0.0286(18) -0.0037(15) 0.0107(16) -0.0043(16)
C20 0.0327(19) 0.045(2) 0.0315(19) -0.0011(16) 0.0098(15) -0.0032(17)
C21 0.038(2) 0.045(2) 0.034(2) -0.0028(17) 0.0094(16) 0.0013(17)
C22 0.031(2) 0.045(2) 0.0324(19) -0.0009(16) 0.0093(15) -0.0018(17)
C23 0.040(2) 0.058(2) 0.048(2) -0.0051(18) 0.0111(18) -0.0038(18)
C24 0.033(2) 0.069(3) 0.061(2) -0.006(2) 0.0124(18) -0.012(2)
C25 0.050(3) 0.055(2) 0.063(3) -0.001(2) 0.017(2) -0.009(2)
C26 0.044(2) 0.047(2) 0.063(2) 0.0043(18) 0.0182(19) -0.0080(18)
C27 0.037(2) 0.050(2) 0.042(2) -0.0011(18) 0.0164(16) -0.0014(18)
C28 0.042(2) 0.047(2) 0.037(2) 0.0100(18) 0.0092(16) 0.0006(17)
C29 0.0291(19) 0.037(2) 0.050(2) 0.0049(17) 0.0100(16) -0.0002(15)
C30 0.044(2) 0.040(2) 0.054(2) 0.0022(19) 0.0152(18) 0.0082(17)
C31 0.043(2) 0.050(2) 0.059(3) -0.0032(19) 0.0156(18) 0.0005(18)
C32 0.040(2) 0.046(2) 0.074(3) -0.012(2) 0.016(2) 0.0011(18)
C33 0.098(4) 0.117(4) 0.080(3) -0.046(3) 0.041(3) -0.034(3)
C34 0.051(2) 0.034(2) 0.092(3) 0.002(2) 0.016(2) 0.0096(18)
C35 0.047(2) 0.043(2) 0.066(3) 0.013(2) 0.013(2) 0.0044(18)
O1 0.0458(15) 0.0591(17) 0.0694(18) 0.0159(14) 0.0071(12) 0.0035(13)
O2 0.0486(16) 0.0564(16) 0.090(2) -0.0104(14) 0.0198(14) -0.0153(13)
O3 0.0528(15) 0.0507(15) 0.0529(16) 0.0068(13) -0.0028(12) -0.0008(12)
O4 0.0486(15) 0.0681(16) 0.0523(15) 0.0198(13) 0.0118(12) -0.0005(14)
O5 0.102(2) 0.0727(19) 0.109(3) -0.0360(19) 0.043(2) 0.0186(17)

loop_
_atom_type_symbol
_atom_type_description
_atom_type_scat_dispersion_real
_atom_type_scat_dispersion_imag
_atom_type_scat_source
C C 0.0033 0.0016 'International Tables Vol C Tables 4.2.6.8 and 6.1.1.4'
H H 0.0000 0.0000 'International Tables Vol C Tables 4.2.6.8 and 6.1.1.4'
O O 0.0106 0.0060 'International Tables Vol C Tables 4.2.6.8 and 6.1.1.4'

loop_
_geom_angle_atom_site_label_1
_geom_angle_atom_site_label_2
_geom_angle_atom_site_label_3
_geom_angle
_geom_angle_site_symmetry_1
_geom_angle_site_symmetry_3
_geom_angle_publ_flag
C19 C1 C9 122.0(3) . . ?
C19 C1 C2 131.5(3) . . ?
C9 C1 C2 106.5(3) . . ?
O1 C2 C3 124.9(3) . . ?
O1 C2 C1 128.3(3) . . ?
C3 C2 C1 106.8(3) . . ?
C4 C3 C8 121.9(3) . . ?
C4 C3 C2 128.9(3) . . ?
C8 C3 C2 109.2(3) . . ?
C5 C4 C3 117.9(3) . . ?
C5 C4 H4 121.0 . . ?
C3 C4 H4 121.0 . . ?
C6 C5 C4 120.8(3) . . ?
C6 C5 H5 119.6 . . ?
C4 C5 H5 119.6 . . ?
C5 C6 C7 121.5(3) . . ?
C5 C6 H6 119.3 . . ?
C7 C6 H6 119.3 . . ?
C8 C7 C6 118.5(3) . . ?
C8 C7 H7 120.8 . . ?
C6 C7 H7 120.8 . . ?
C7 C8 C3 119.4(3) . . ?
C7 C8 C9 132.5(3) . . ?
C3 C8 C9 108.0(3) . . ?
C10 C9 C1 118.6(3) . . ?
C10 C9 C8 132.0(3) . . ?
C1 C9 C8 109.3(3) . . ?
C9 C10 C18 120.9(3) . . ?
C9 C10 C11 131.1(3) . . ?
C18 C10 C11 108.0(3) . . ?
O2 C11 C12 126.8(3) . . ?
O2 C11 C10 127.4(3) . . ?
C12 C11 C10 105.8(3) . . ?
C13 C12 C17 122.6(3) . . ?
C13 C12 C11 127.4(3) . . ?
C17 C12 C11 109.9(3) . . ?
C14 C13 C12 118.7(3) . . ?
C14 C13 H13 120.7 . . ?
C12 C13 H13 120.7 . . ?
C13 C14 C15 119.3(3) . . ?
C13 C14 H14 120.3 . . ?
C15 C14 H14 120.3 . . ?
C14 C15 C16 122.6(3) . . ?
C14 C15 H15 118.7 . . ?
C16 C15 H15 118.7 . . ?
C17 C16 C15 118.4(3) . . ?
C17 C16 H16 120.8 . . ?
C15 C16 H16 120.8 . . ?
C16 C17 C12 118.4(3) . . ?
C16 C17 C18 133.2(3) . . ?
C12 C17 C18 108.2(3) . . ?
C20 C18 C10 119.6(3) . . ?
C20 C18 C17 132.6(3) . . ?
C10 C18 C17 107.6(3) . . ?
C1 C19 C20 118.2(3) . . ?
C1 C19 C28 121.0(3) . . ?
C20 C19 C28 120.8(3) . . ?
C18 C20 C19 120.0(3) . . ?
C18 C20 C21 120.8(3) . . ?
C19 C20 C21 119.1(3) . . ?
O3 C21 C22 121.2(3) . . ?
O3 C21 C20 120.7(3) . . ?
C22 C21 C20 118.1(3) . . ?
C27 C22 C23 119.7(3) . . ?
C27 C22 C21 121.2(3) . . ?
C23 C22 C21 119.1(3) . . ?
C24 C23 C22 121.2(3) . . ?
C24 C23 H23 119.4 . . ?
C22 C23 H23 119.4 . . ?
C23 C24 C25 118.8(3) . . ?
C23 C24 H24 120.6 . . ?
C25 C24 H24 120.6 . . ?
C26 C25 C24 121.0(3) . . ?
C26 C25 H25 119.5 . . ?
C24 C25 H25 119.5 . . ?
C25 C26 C27 120.2(3) . . ?
C25 C26 H26 119.9 . . ?
C27 C26 H26 119.9 . . ?
C22 C27 C26 118.9(3) . . ?
C22 C27 C28 121.7(3) . . ?
C26 C27 C28 119.1(3) . . ?
O4 C28 C27 105.5(2) . . ?
O4 C28 C29 111.8(3) . . ?
C27 C28 C29 106.0(2) . . ?
O4 C28 C19 109.9(2) . . ?
C27 C28 C19 114.0(3) . . ?
C29 C28 C19 109.5(2) . . ?
C30 C29 C35 117.2(3) . . ?
C30 C29 C28 119.7(3) . . ?
C35 C29 C28 123.0(3) . . ?
C29 C30 C31 122.1(3) . . ?
C29 C30 H30 118.9 . . ?
C31 C30 H30 118.9 . . ?
C32 C31 C30 119.1(3) . . ?
C32 C31 H31 120.4 . . ?
C30 C31 H31 120.4 . . ?
O5 C32 C34 116.0(4) . . ?
O5 C32 C31 124.0(4) . . ?
C34 C32 C31 119.9(3) . . ?
O5 C33 H33A 109.5 . . ?
O5 C33 H33B 109.5 . . ?
H33A C33 H33B 109.5 . . ?
O5 C33 H33C 109.5 . . ?
H33A C33 H33C 109.5 . . ?
H33B C33 H33C 109.5 . . ?
C32 C34 C35 121.0(3) . . ?
C32 C34 H34 119.5 . . ?
C35 C34 H34 119.5 . . ?
C29 C35 C34 120.6(3) . . ?
C29 C35 H35 119.7 . . ?
C34 C35 H35 119.7 . . ?
C28 O4 H4A 109.5 . . ?
C32 O5 C33 119.1(3) . . ?

loop_
_geom_bond_atom_site_label_1
_geom_bond_atom_site_label_2
_geom_bond_distance
_geom_bond_site_symmetry_2
_geom_bond_publ_flag
C1 C19 1.393(4) . ?
C1 C9 1.415(4) . ?
C1 C2 1.500(4) . ?
C2 O1 1.225(4) . ?
C2 C3 1.469(4) . ?
C3 C4 1.383(4) . ?
C3 C8 1.393(4) . ?
C4 C5 1.379(5) . ?
C4 H4 0.9300 . ?
C5 C6 1.371(5) . ?
C5 H5 0.9300 . ?
C6 C7 1.390(4) . ?
C6 H6 0.9300 . ?
C7 C8 1.383(4) . ?
C7 H7 0.9300 . ?
C8 C9 1.484(4) . ?
C9 C10 1.374(4) . ?
C10 C18 1.415(4) . ?
C10 C11 1.500(4) . ?
C11 O2 1.222(3) . ?
C11 C12 1.463(4) . ?
C12 C13 1.374(4) . ?
C12 C17 1.393(4) . ?
C13 C14 1.366(4) . ?
C13 H13 0.9300 . ?
C14 C15 1.375(5) . ?
C14 H14 0.9300 . ?
C15 C16 1.383(4) . ?
C15 H15 0.9300 . ?
C16 C17 1.379(4) . ?
C16 H16 0.9300 . ?
C17 C18 1.499(4) . ?
C18 C20 1.399(4) . ?
C19 C20 1.417(4) . ?
C19 C28 1.545(4) . ?
C20 C21 1.494(4) . ?
C21 O3 1.221(3) . ?
C21 C22 1.462(4) . ?
C22 C27 1.386(4) . ?
C22 C23 1.396(4) . ?
C23 C24 1.364(4) . ?
C23 H23 0.9300 . ?
C24 C25 1.385(4) . ?
C24 H24 0.9300 . ?
C25 C26 1.376(4) . ?
C25 H25 0.9300 . ?
C26 C27 1.394(4) . ?
C26 H26 0.9300 . ?
C27 C28 1.505(4) . ?
C28 O4 1.426(3) . ?
C28 C29 1.541(4) . ?
C29 C30 1.384(4) . ?
C29 C35 1.392(4) . ?
C30 C31 1.394(4) . ?
C30 H30 0.9300 . ?
C31 C32 1.378(4) . ?
C31 H31 0.9300 . ?
C32 O5 1.355(4) . ?
C32 C34 1.359(5) . ?
C33 O5 1.415(4) . ?
C33 H33A 0.9600 . ?
C33 H33B 0.9600 . ?
C33 H33C 0.9600 . ?
C34 C35 1.394(5) . ?
C34 H34 0.9300 . ?
C35 H35 0.9300 . ?
O4 H4A 0.8200 . ?

loop_
_geom_hbond_atom_site_label_D
_geom_hbond_atom_site_label_H
_geom_hbond_atom_site_label_A
_geom_hbond_distance_DH
_geom_hbond_distance_HA
_geom_hbond_distance_DA
_geom_hbond_angle_DHA
_geom_hbond_site_symmetry_A
O4 H4A O1 0.82 1.85 2.634(3) 160.2 .
